data_4031365
loop_
_publ_author_name
'Guidone, Stefano'
'Nahra, Fady'
'Slawin, Alexandra M. Z.'
'Cazin, Catherine S. J.'

_publ_section_title
;
 Ruthenium indenylidene &quot;1(st) generation&quot; olefin metathesis
 catalysts containing triisopropyl phosphite.
;
_journal_name_full 'Beilstein journal of organic chemistry'
_journal_page_first 1520
_journal_page_last 1527
_journal_paper_doi 10.3762/bjoc.11.166
_journal_volume 11
_journal_year 2015
_chemical_formula_moiety 'C33 H52 Cl2 O6 P2 Ru'
_chemical_formula_sum 'C33 H52 Cl2 O6 P2 Ru'
_chemical_formula_weight 778.66
_chemical_name_systematic
; 
 ? 
;
_space_group_IT_number 61
_symmetry_cell_setting orthorhombic
_symmetry_space_group_name_Hall '-P 2ac 2ab'
_symmetry_space_group_name_H-M 'P b c a'
_atom_sites_solution_hydrogens geom
_atom_sites_solution_primary direct
_atom_sites_solution_secondary difmap
_audit_creation_method SHELXL-97
_cell_angle_alpha 90.00
_cell_angle_beta 90.00
_cell_angle_gamma 90.00
_cell_formula_units_Z 8
_cell_length_a 13.067(2)
_cell_length_b 15.910(2)
_cell_length_c 37.178(6)
_cell_measurement_reflns_used 16173
_cell_measurement_temperature 93(2)
_cell_measurement_theta_max 28.7
_cell_measurement_theta_min 2.3
_cell_volume 7729(2)
_computing_cell_refinement 'CrystalClear (Rigaku Corp., 2004)'
_computing_data_collection 'CrystalClear (Rigaku Corp., 2004)'
_computing_data_reduction 'CrystalClear (Rigaku Corp., 2004)'
_computing_molecular_graphics 'Bruker SHELXTL'
_computing_publication_material 'Bruker SHELXTL'
_computing_structure_refinement 'SHELXL-97 (Sheldrick, 1997)'
_computing_structure_solution 'SHELXS-97 (Sheldrick, 1990)'
_diffrn_ambient_temperature 93(2)
_diffrn_measured_fraction_theta_full 0.959
_diffrn_measured_fraction_theta_max 0.956
_diffrn_measurement_device_type CCD
_diffrn_measurement_method '\w and \f scans'
_diffrn_radiation_monochromator confocal
_diffrn_radiation_source 'rotating anode'
_diffrn_radiation_type MoK\a
_diffrn_radiation_wavelength 0.71073
_diffrn_reflns_av_R_equivalents 0.0687
_diffrn_reflns_av_sigmaI/netI 0.0741
_diffrn_reflns_limit_h_max 15
_diffrn_reflns_limit_h_min -12
_diffrn_reflns_limit_k_max 17
_diffrn_reflns_limit_k_min -18
_diffrn_reflns_limit_l_max 41
_diffrn_reflns_limit_l_min -44
_diffrn_reflns_number 35597
_diffrn_reflns_theta_full 25.00
_diffrn_reflns_theta_max 25.38
_diffrn_reflns_theta_min 2.30
_exptl_absorpt_coefficient_mu 0.665
_exptl_absorpt_correction_T_max 1.000
_exptl_absorpt_correction_T_min 0.791
_exptl_absorpt_correction_type multi-scan
_exptl_absorpt_process_details 'Jacobson, R. (1998) Private communication'
_exptl_crystal_colour Red
_exptl_crystal_density_diffrn 1.338
_exptl_crystal_density_method 'not measured'
_exptl_crystal_description Platelet
_exptl_crystal_F_000 3248
_exptl_crystal_size_max 0.20
_exptl_crystal_size_mid 0.20
_exptl_crystal_size_min 0.02
_refine_diff_density_max 0.528
_refine_diff_density_min -0.547
_refine_diff_density_rms 0.089
_refine_ls_extinction_method none
_refine_ls_goodness_of_fit_ref 1.071
_refine_ls_hydrogen_treatment constr
_refine_ls_matrix_type full
_refine_ls_number_parameters 397
_refine_ls_number_reflns 6784
_refine_ls_number_restraints 0
_refine_ls_restrained_S_all 1.071
_refine_ls_R_factor_all 0.0642
_refine_ls_R_factor_gt 0.0433
_refine_ls_shift/su_max 0.000
_refine_ls_shift/su_mean 0.000
_refine_ls_structure_factor_coef Fsqd
_refine_ls_weighting_details 'calc w=1/[\s^2^(Fo^2^)+(0.0332P)^2^+0.0000P] where P=(Fo^2^+2Fc^2^)/3'
_refine_ls_weighting_scheme calc
_refine_ls_wR_factor_gt 0.0891
_refine_ls_wR_factor_ref 0.0979
_reflns_number_gt 5143
_reflns_number_total 6784
_reflns_threshold_expression >2sigma(I)
_cod_data_source_file 1860-5397-11-166-S3.cif
_cod_data_source_block 2
_cod_depositor_comments
;
The following automatic conversions were performed:

'_symmetry_cell_setting' value 'Orthorhombic' changed to
'orthorhombic' according to
/usr/data/users/saulius/crontab/automatic-downloads/rss-feeds/Beilstein/lib/dictionaries/cif_core.dic
dictionary named 'cif_core.dic' version 2.4.2 from 2011-04-26.

Automatic conversion script
Id: cif_fix_values 3271 2015-04-21 07:52:19Z andrius 

 Adding full bibliography for 4031363--4031365.cif.
;
_cod_original_sg_symbol_H-M Pbca
_cod_database_code 4031365

loop_
_symmetry_equiv_pos_as_xyz
'x, y, z'
'-x+1/2, -y, z+1/2'
'-x, y+1/2, -z+1/2'
'x+1/2, -y+1/2, -z'
'-x, -y, -z'
'x-1/2, y, -z-1/2'
'x, -y-1/2, z-1/2'
'-x-1/2, y-1/2, z'

loop_
_atom_site_label
_atom_site_type_symbol
_atom_site_fract_x
_atom_site_fract_y
_atom_site_fract_z
_atom_site_U_iso_or_equiv
_atom_site_adp_type
_atom_site_occupancy
_atom_site_symmetry_multiplicity
_atom_site_calc_flag
_atom_site_refinement_flags
Ru1 Ru 0.109310(19) 0.179654(15) 0.122083(7) 0.01563(10) Uani 1 1 d .
Cl1 Cl 0.11829(6) 0.32505(4) 0.13665(3) 0.0264(2) Uani 1 1 d .
Cl2 Cl 0.25816(6) 0.20654(5) 0.08607(2) 0.0260(2) Uani 1 1 d .
C1 C -0.0096(2) 0.15858(17) 0.09565(9) 0.0208(7) Uani 1 1 d .
C2 C -0.0946(2) 0.10061(19) 0.09950(9) 0.0205(8) Uani 1 1 d .
H2A H -0.0972 0.0561 0.1165 0.025 Uiso 1 1 calc R
C3 C -0.1703(2) 0.11842(18) 0.07554(9) 0.0219(8) Uani 1 1 d .
C4 C -0.1352(2) 0.18902(18) 0.05213(9) 0.0206(7) Uani 1 1 d .
C5 C -0.1780(3) 0.22663(18) 0.02275(9) 0.0263(8) Uani 1 1 d .
H5A H -0.2451 0.2122 0.0151 0.032 Uiso 1 1 calc R
C6 C -0.1205(3) 0.2872(2) 0.00414(10) 0.0307(9) Uani 1 1 d .
H6A H -0.1486 0.3132 -0.0166 0.037 Uiso 1 1 calc R
C7 C -0.0240(3) 0.30938(19) 0.01551(10) 0.0306(9) Uani 1 1 d .
H7A H 0.0133 0.3508 0.0026 0.037 Uiso 1 1 calc R
C8 C 0.0201(2) 0.27188(18) 0.04586(9) 0.0249(8) Uani 1 1 d .
H8A H 0.0867 0.2872 0.0537 0.030 Uiso 1 1 calc R
C9 C -0.0364(2) 0.21185(18) 0.06402(9) 0.0183(7) Uani 1 1 d .
C10 C -0.2707(3) 0.07691(19) 0.07400(9) 0.0240(8) Uani 1 1 d .
C11 C -0.3605(3) 0.1220(2) 0.06779(10) 0.0323(9) Uani 1 1 d .
H11A H -0.3571 0.1805 0.0629 0.039 Uiso 1 1 calc R
C12 C -0.4549(3) 0.0819(2) 0.06870(10) 0.0407(10) Uani 1 1 d .
H12A H -0.5158 0.1134 0.0650 0.049 Uiso 1 1 calc R
C13 C -0.4607(3) -0.0034(3) 0.07491(10) 0.0420(10) Uani 1 1 d .
H13A H -0.5252 -0.0309 0.0750 0.050 Uiso 1 1 calc R
C14 C -0.3724(3) -0.0484(2) 0.08094(10) 0.0401(10) Uani 1 1 d .
H14A H -0.3763 -0.1072 0.0854 0.048 Uiso 1 1 calc R
C15 C -0.2784(3) -0.0092(2) 0.08063(9) 0.0299(9) Uani 1 1 d .
H15A H -0.2182 -0.0412 0.0850 0.036 Uiso 1 1 calc R
P1 P 0.14946(6) 0.04291(5) 0.11248(2) 0.0182(2) Uani 1 1 d .
O1 O 0.07464(16) -0.02562(12) 0.12862(6) 0.0222(5) Uani 1 1 d .
C16 C 0.0881(3) -0.11647(19) 0.11968(9) 0.0260(9) Uani 1 1 d .
H16A H 0.1582 -0.1261 0.1097 0.031 Uiso 1 1 calc R
C17 C 0.0087(3) -0.1397(2) 0.09201(11) 0.0398(10) Uani 1 1 d .
H17A H 0.0200 -0.1069 0.0701 0.060 Uiso 1 1 calc R
H17B H -0.0597 -0.1275 0.1015 0.060 Uiso 1 1 calc R
H17C H 0.0140 -0.1997 0.0865 0.060 Uiso 1 1 calc R
C18 C 0.0762(3) -0.16392(19) 0.15439(11) 0.0414(10) Uani 1 1 d .
H18A H 0.1301 -0.1469 0.1712 0.062 Uiso 1 1 calc R
H18B H 0.0815 -0.2244 0.1497 0.062 Uiso 1 1 calc R
H18C H 0.0090 -0.1515 0.1649 0.062 Uiso 1 1 calc R
O2 O 0.15181(16) 0.01347(12) 0.07204(6) 0.0231(5) Uani 1 1 d .
C19 C 0.2319(3) 0.0200(2) 0.04497(10) 0.0316(9) Uani 1 1 d .
H19A H 0.2872 0.0584 0.0537 0.038 Uiso 1 1 calc R
C20 C 0.1824(3) 0.0563(3) 0.01226(11) 0.0573(12) Uani 1 1 d .
H20A H 0.1578 0.1131 0.0176 0.086 Uiso 1 1 calc R
H20B H 0.1245 0.0209 0.0051 0.086 Uiso 1 1 calc R
H20C H 0.2323 0.0587 -0.0074 0.086 Uiso 1 1 calc R
C21 C 0.2741(3) -0.0670(2) 0.03960(12) 0.0540(12) Uani 1 1 d .
H21A H 0.3053 -0.0866 0.0621 0.081 Uiso 1 1 calc R
H21B H 0.3260 -0.0659 0.0206 0.081 Uiso 1 1 calc R
H21C H 0.2187 -0.1051 0.0327 0.081 Uiso 1 1 calc R
O3 O 0.26173(16) 0.02023(12) 0.12587(6) 0.0212(5) Uani 1 1 d .
C22 C 0.3011(3) 0.05752(19) 0.15904(9) 0.0266(8) Uani 1 1 d .
H22A H 0.2712 0.1150 0.1618 0.032 Uiso 1 1 calc R
C23 C 0.2688(3) 0.0045(2) 0.19082(9) 0.0342(9) Uani 1 1 d .
H23A H 0.1939 0.0024 0.1920 0.051 Uiso 1 1 calc R
H23B H 0.2958 0.0293 0.2130 0.051 Uiso 1 1 calc R
H23C H 0.2958 -0.0526 0.1880 0.051 Uiso 1 1 calc R
P2 P 0.02465(6) 0.16180(5) 0.17360(2) 0.0184(2) Uani 1 1 d .
O4 O -0.06461(16) 0.22545(12) 0.18447(6) 0.0236(5) Uani 1 1 d .
C24 C 0.4157(3) 0.0654(2) 0.15507(11) 0.0371(9) Uani 1 1 d .
H24A H 0.4315 0.1008 0.1342 0.056 Uiso 1 1 calc R
H24B H 0.4457 0.0095 0.1516 0.056 Uiso 1 1 calc R
H24C H 0.4444 0.0911 0.1768 0.056 Uiso 1 1 calc R
C25 C -0.1244(3) 0.2791(2) 0.16031(10) 0.0315(9) Uani 1 1 d .
H25A H -0.0912 0.2807 0.1361 0.038 Uiso 1 1 calc R
C26 C -0.2305(3) 0.2428(2) 0.15702(11) 0.0447(10) Uani 1 1 d .
H26A H -0.2266 0.1871 0.1459 0.067 Uiso 1 1 calc R
H26B H -0.2726 0.2798 0.1421 0.067 Uiso 1 1 calc R
H26C H -0.2612 0.2379 0.1810 0.067 Uiso 1 1 calc R
C27 C -0.1226(3) 0.3661(2) 0.17699(11) 0.0432(11) Uani 1 1 d .
H27A H -0.0518 0.3863 0.1782 0.065 Uiso 1 1 calc R
H27B H -0.1515 0.3636 0.2013 0.065 Uiso 1 1 calc R
H27C H -0.1632 0.4047 0.1622 0.065 Uiso 1 1 calc R
O5 O 0.09669(15) 0.16999(11) 0.20809(6) 0.0208(5) Uani 1 1 d .
C28 C 0.1219(3) 0.24908(19) 0.22575(10) 0.0285(9) Uani 1 1 d .
H28A H 0.1004 0.2974 0.2103 0.034 Uiso 1 1 calc R
C29 C 0.0652(3) 0.2514(2) 0.26106(10) 0.0398(10) Uani 1 1 d .
H29A H -0.0087 0.2521 0.2565 0.060 Uiso 1 1 calc R
H29B H 0.0846 0.3021 0.2744 0.060 Uiso 1 1 calc R
H29C H 0.0828 0.2015 0.2752 0.060 Uiso 1 1 calc R
C30 C 0.2367(3) 0.2496(2) 0.23051(11) 0.0423(10) Uani 1 1 d .
H30A H 0.2698 0.2494 0.2069 0.063 Uiso 1 1 calc R
H30B H 0.2577 0.1996 0.2440 0.063 Uiso 1 1 calc R
H30C H 0.2571 0.3002 0.2437 0.063 Uiso 1 1 calc R
O6 O -0.02272(16) 0.07151(12) 0.18072(6) 0.0219(5) Uani 1 1 d .
C31 C -0.0754(3) 0.04891(19) 0.21395(9) 0.0259(8) Uani 1 1 d .
H31A H -0.0943 0.1010 0.2274 0.031 Uiso 1 1 calc R
C32 C -0.0041(3) -0.00408(19) 0.23648(10) 0.0335(9) Uani 1 1 d .
H32A H 0.0562 0.0292 0.2431 0.050 Uiso 1 1 calc R
H32B H 0.0174 -0.0534 0.2226 0.050 Uiso 1 1 calc R
H32C H -0.0395 -0.0223 0.2583 0.050 Uiso 1 1 calc R
C33 C -0.1710(3) 0.0033(2) 0.20252(10) 0.0388(10) Uani 1 1 d .
H33A H -0.2141 0.0411 0.1883 0.058 Uiso 1 1 calc R
H33B H -0.2088 -0.0151 0.2239 0.058 Uiso 1 1 calc R
H33C H -0.1524 -0.0458 0.1880 0.058 Uiso 1 1 calc R

loop_
_atom_site_aniso_label
_atom_site_aniso_U_11
_atom_site_aniso_U_22
_atom_site_aniso_U_33
_atom_site_aniso_U_23
_atom_site_aniso_U_13
_atom_site_aniso_U_12
Ru1 0.01672(18) 0.01433(18) 0.01584(18) 0.00047(10) -0.00022(11) -0.00087(10)
Cl1 0.0324(5) 0.0141(4) 0.0327(6) -0.0021(4) 0.0054(4) -0.0014(3)
Cl2 0.0264(5) 0.0234(4) 0.0281(5) -0.0012(3) 0.0088(4) -0.0050(3)
C1 0.0239(19) 0.0168(17) 0.022(2) -0.0023(13) 0.0007(15) 0.0032(14)
C2 0.026(2) 0.0183(17) 0.0174(19) 0.0009(14) 0.0008(15) -0.0020(14)
C3 0.0227(19) 0.0258(18) 0.0174(19) -0.0049(13) 0.0008(15) -0.0007(14)
C4 0.0213(18) 0.0192(17) 0.021(2) -0.0010(14) -0.0026(16) 0.0005(14)
C5 0.0237(19) 0.0298(19) 0.025(2) 0.0003(15) -0.0073(17) -0.0001(15)
C6 0.041(2) 0.029(2) 0.023(2) 0.0077(16) -0.0120(17) 0.0018(16)
C7 0.036(2) 0.0290(19) 0.027(2) 0.0094(16) -0.0031(18) -0.0026(16)
C8 0.0218(19) 0.0278(18) 0.025(2) 0.0013(15) -0.0039(16) -0.0060(15)
C9 0.0214(19) 0.0155(17) 0.0179(19) -0.0002(13) 0.0002(15) 0.0005(13)
C10 0.025(2) 0.032(2) 0.0155(19) -0.0020(14) -0.0038(15) -0.0051(15)
C11 0.028(2) 0.044(2) 0.024(2) 0.0038(16) -0.0033(17) -0.0028(18)
C12 0.025(2) 0.066(3) 0.031(2) 0.006(2) -0.0072(18) -0.0019(19)
C13 0.032(2) 0.061(3) 0.033(3) 0.006(2) -0.0039(19) -0.022(2)
C14 0.046(3) 0.041(2) 0.033(3) 0.0060(18) -0.005(2) -0.017(2)
C15 0.030(2) 0.034(2) 0.025(2) -0.0035(15) -0.0040(17) -0.0077(16)
P1 0.0197(5) 0.0168(5) 0.0179(5) 0.0003(3) 0.0001(4) -0.0002(4)
O1 0.0265(13) 0.0157(12) 0.0243(14) 0.0000(9) 0.0058(11) -0.0018(10)
C16 0.031(2) 0.0121(19) 0.035(2) -0.0039(14) 0.0063(16) 0.0027(15)
C17 0.044(2) 0.024(2) 0.051(3) -0.0087(17) -0.001(2) -0.0047(18)
C18 0.062(3) 0.0191(19) 0.044(3) 0.0032(17) 0.007(2) 0.0003(18)
O2 0.0229(13) 0.0254(12) 0.0209(14) -0.0032(9) 0.0015(11) -0.0024(10)
C19 0.037(2) 0.035(2) 0.023(2) -0.0087(16) 0.0096(18) -0.0094(17)
C20 0.066(3) 0.073(3) 0.032(3) 0.006(2) 0.003(2) -0.009(2)
C21 0.036(2) 0.055(3) 0.071(4) -0.029(2) 0.011(2) 0.000(2)
O3 0.0208(13) 0.0204(11) 0.0225(14) -0.0048(9) -0.0029(10) 0.0047(9)
C22 0.030(2) 0.0276(18) 0.023(2) -0.0041(14) -0.0027(17) 0.0058(16)
C23 0.035(2) 0.046(2) 0.022(2) 0.0014(17) -0.0023(18) 0.0081(17)
P2 0.0206(5) 0.0177(5) 0.0170(5) -0.0005(3) -0.0006(4) 0.0007(3)
O4 0.0251(13) 0.0275(12) 0.0181(13) 0.0010(9) 0.0003(11) 0.0087(10)
C24 0.029(2) 0.040(2) 0.043(3) -0.0023(18) -0.0084(19) 0.0003(17)
C25 0.031(2) 0.041(2) 0.023(2) 0.0073(17) 0.0020(17) 0.0157(17)
C26 0.026(2) 0.076(3) 0.032(3) -0.006(2) 0.0004(19) 0.013(2)
C27 0.058(3) 0.033(2) 0.038(3) 0.0043(18) 0.010(2) 0.0203(19)
O5 0.0239(13) 0.0219(12) 0.0167(13) -0.0013(9) -0.0047(10) 0.0008(9)
C28 0.039(2) 0.0204(19) 0.026(2) -0.0067(15) -0.0081(17) -0.0055(15)
C29 0.044(2) 0.045(2) 0.030(2) -0.0178(17) -0.006(2) 0.0055(19)
C30 0.040(2) 0.052(2) 0.035(3) -0.0088(19) -0.002(2) -0.0140(19)
O6 0.0242(13) 0.0222(12) 0.0193(13) 0.0001(9) 0.0031(10) -0.0035(9)
C31 0.032(2) 0.0274(18) 0.018(2) 0.0027(14) 0.0072(17) -0.0076(15)
C32 0.039(2) 0.032(2) 0.029(2) 0.0097(16) 0.0072(18) -0.0026(17)
C33 0.039(2) 0.048(2) 0.029(2) 0.0042(17) 0.0031(19) -0.0171(18)

loop_
_atom_type_symbol
_atom_type_description
_atom_type_scat_dispersion_real
_atom_type_scat_dispersion_imag
_atom_type_scat_source
C C 0.0033 0.0016 'International Tables Vol C Tables 4.2.6.8 and 6.1.1.4'
H H 0.0000 0.0000 'International Tables Vol C Tables 4.2.6.8 and 6.1.1.4'
O O 0.0106 0.0060 'International Tables Vol C Tables 4.2.6.8 and 6.1.1.4'
P P 0.1023 0.0942 'International Tables Vol C Tables 4.2.6.8 and 6.1.1.4'
Cl Cl 0.1484 0.1585 'International Tables Vol C Tables 4.2.6.8 and 6.1.1.4'
Ru Ru -1.2594 0.8363 'International Tables Vol C Tables 4.2.6.8 and 6.1.1.4'

loop_
_geom_angle_atom_site_label_1
_geom_angle_atom_site_label_2
_geom_angle_atom_site_label_3
_geom_angle
C1 Ru1 P2 90.94(10)
C1 Ru1 P1 86.41(9)
P2 Ru1 P1 97.34(3)
C1 Ru1 Cl1 109.59(9)
P2 Ru1 Cl1 87.29(3)
P1 Ru1 Cl1 163.34(3)
C1 Ru1 Cl2 114.36(11)
P2 Ru1 Cl2 154.69(3)
P1 Ru1 Cl2 84.01(3)
Cl1 Ru1 Cl2 85.05(3)
C2 C1 C9 105.0(3)
C2 C1 Ru1 134.3(2)
C9 C1 Ru1 120.5(2)
C3 C2 C1 111.0(3)
C3 C2 H2A 124.5
C1 C2 H2A 124.5
C2 C3 C10 125.5(3)
C2 C3 C4 108.4(3)
C10 C3 C4 126.1(3)
C5 C4 C9 120.8(3)
C5 C4 C3 132.1(3)
C9 C4 C3 106.9(3)
C4 C5 C6 118.4(3)
C4 C5 H5A 120.8
C6 C5 H5A 120.8
C7 C6 C5 121.0(3)
C7 C6 H6A 119.5
C5 C6 H6A 119.5
C6 C7 C8 121.0(3)
C6 C7 H7A 119.5
C8 C7 H7A 119.5
C9 C8 C7 117.9(3)
C9 C8 H8A 121.1
C7 C8 H8A 121.1
C8 C9 C4 120.9(3)
C8 C9 C1 130.7(3)
C4 C9 C1 108.4(3)
C11 C10 C15 118.2(3)
C11 C10 C3 121.8(3)
C15 C10 C3 119.9(3)
C12 C11 C10 120.5(3)
C12 C11 H11A 119.8
C10 C11 H11A 119.8
C13 C12 C11 120.3(3)
C13 C12 H12A 119.9
C11 C12 H12A 119.9
C14 C13 C12 119.6(3)
C14 C13 H13A 120.2
C12 C13 H13A 120.2
C13 C14 C15 120.7(3)
C13 C14 H14A 119.7
C15 C14 H14A 119.7
C14 C15 C10 120.7(3)
C14 C15 H15A 119.6
C10 C15 H15A 119.6
O2 P1 O1 99.73(11)
O2 P1 O3 102.31(12)
O1 P1 O3 107.16(12)
O2 P1 Ru1 116.12(8)
O1 P1 Ru1 117.30(9)
O3 P1 Ru1 112.46(8)
C16 O1 P1 120.64(19)
O1 C16 C18 106.4(3)
O1 C16 C17 107.9(3)
C18 C16 C17 113.0(3)
O1 C16 H16A 109.8
C18 C16 H16A 109.8
C17 C16 H16A 109.8
C16 C17 H17A 109.5
C16 C17 H17B 109.5
H17A C17 H17B 109.5
C16 C17 H17C 109.5
H17A C17 H17C 109.5
H17B C17 H17C 109.5
C16 C18 H18A 109.5
C16 C18 H18B 109.5
H18A C18 H18B 109.5
C16 C18 H18C 109.5
H18A C18 H18C 109.5
H18B C18 H18C 109.5
C19 O2 P1 130.8(2)
O2 C19 C20 106.2(3)
O2 C19 C21 106.9(3)
C20 C19 C21 114.0(3)
O2 C19 H19A 109.9
C20 C19 H19A 109.9
C21 C19 H19A 109.9
C19 C20 H20A 109.5
C19 C20 H20B 109.5
H20A C20 H20B 109.5
C19 C20 H20C 109.5
H20A C20 H20C 109.5
H20B C20 H20C 109.5
C19 C21 H21A 109.5
C19 C21 H21B 109.5
H21A C21 H21B 109.5
C19 C21 H21C 109.5
H21A C21 H21C 109.5
H21B C21 H21C 109.5
C22 O3 P1 119.76(18)
O3 C22 C24 107.5(3)
O3 C22 C23 109.5(3)
C24 C22 C23 113.6(3)
O3 C22 H22A 108.7
C24 C22 H22A 108.7
C23 C22 H22A 108.7
C22 C23 H23A 109.5
C22 C23 H23B 109.5
H23A C23 H23B 109.5
C22 C23 H23C 109.5
H23A C23 H23C 109.5
H23B C23 H23C 109.5
O6 P2 O5 99.79(11)
O6 P2 O4 104.31(11)
O5 P2 O4 100.12(11)
O6 P2 Ru1 116.89(9)
O5 P2 Ru1 112.77(9)
O4 P2 Ru1 119.93(9)
C25 O4 P2 127.1(2)
C22 C24 H24A 109.5
C22 C24 H24B 109.5
H24A C24 H24B 109.5
C22 C24 H24C 109.5
H24A C24 H24C 109.5
H24B C24 H24C 109.5
O4 C25 C26 108.5(3)
O4 C25 C27 105.8(3)
C26 C25 C27 113.4(3)
O4 C25 H25A 109.7
C26 C25 H25A 109.7
C27 C25 H25A 109.7
C25 C26 H26A 109.5
C25 C26 H26B 109.5
H26A C26 H26B 109.5
C25 C26 H26C 109.5
H26A C26 H26C 109.5
H26B C26 H26C 109.5
C25 C27 H27A 109.5
C25 C27 H27B 109.5
H27A C27 H27B 109.5
C25 C27 H27C 109.5
H27A C27 H27C 109.5
H27B C27 H27C 109.5
C28 O5 P2 124.47(19)
O5 C28 C29 107.6(3)
O5 C28 C30 106.4(3)
C29 C28 C30 112.7(3)
O5 C28 H28A 110.0
C29 C28 H28A 110.0
C30 C28 H28A 110.0
C28 C29 H29A 109.5
C28 C29 H29B 109.5
H29A C29 H29B 109.5
C28 C29 H29C 109.5
H29A C29 H29C 109.5
H29B C29 H29C 109.5
C28 C30 H30A 109.5
C28 C30 H30B 109.5
H30A C30 H30B 109.5
C28 C30 H30C 109.5
H30A C30 H30C 109.5
H30B C30 H30C 109.5
C31 O6 P2 123.26(19)
O6 C31 C33 105.8(3)
O6 C31 C32 108.4(3)
C33 C31 C32 113.6(3)
O6 C31 H31A 109.7
C33 C31 H31A 109.7
C32 C31 H31A 109.7
C31 C32 H32A 109.5
C31 C32 H32B 109.5
H32A C32 H32B 109.5
C31 C32 H32C 109.5
H32A C32 H32C 109.5
H32B C32 H32C 109.5
C31 C33 H33A 109.5
C31 C33 H33B 109.5
H33A C33 H33B 109.5
C31 C33 H33C 109.5
H33A C33 H33C 109.5
H33B C33 H33C 109.5

loop_
_geom_bond_atom_site_label_1
_geom_bond_atom_site_label_2
_geom_bond_distance
Ru1 C1 1.869(3)
Ru1 P2 2.2300(9)
Ru1 P1 2.2663(8)
Ru1 Cl1 2.3789(8)
Ru1 Cl2 2.3999(9)
C1 C2 1.451(4)
C1 C9 1.491(4)
C2 C3 1.361(4)
C2 H2A 0.9500
C3 C10 1.470(4)
C3 C4 1.493(4)
C4 C5 1.365(4)
C4 C9 1.413(4)
C5 C6 1.404(4)
C5 H5A 0.9500
C6 C7 1.376(4)
C6 H6A 0.9500
C7 C8 1.401(4)
C7 H7A 0.9500
C8 C9 1.383(4)
C8 H8A 0.9500
C10 C11 1.395(4)
C10 C15 1.396(4)
C11 C12 1.389(5)
C11 H11A 0.9500
C12 C13 1.379(5)
C12 H12A 0.9500
C13 C14 1.377(5)
C13 H13A 0.9500
C14 C15 1.377(5)
C14 H14A 0.9500
C15 H15A 0.9500
P1 O2 1.575(2)
P1 O1 1.583(2)
P1 O3 1.591(2)
O1 C16 1.494(4)
C16 C18 1.503(5)
C16 C17 1.508(5)
C16 H16A 1.0000
C17 H17A 0.9800
C17 H17B 0.9800
C17 H17C 0.9800
C18 H18A 0.9800
C18 H18B 0.9800
C18 H18C 0.9800
O2 C19 1.456(4)
C19 C20 1.494(5)
C19 C21 1.503(4)
C19 H19A 1.0000
C20 H20A 0.9800
C20 H20B 0.9800
C20 H20C 0.9800
C21 H21A 0.9800
C21 H21B 0.9800
C21 H21C 0.9800
O3 C22 1.462(4)
C22 C24 1.510(4)
C22 C23 1.512(4)
C22 H22A 1.0000
C23 H23A 0.9800
C23 H23B 0.9800
C23 H23C 0.9800
P2 O6 1.586(2)
P2 O5 1.596(2)
P2 O4 1.597(2)
O4 C25 1.465(4)
C24 H24A 0.9800
C24 H24B 0.9800
C24 H24C 0.9800
C25 C26 1.506(5)
C25 C27 1.518(5)
C25 H25A 1.0000
C26 H26A 0.9800
C26 H26B 0.9800
C26 H26C 0.9800
C27 H27A 0.9800
C27 H27B 0.9800
C27 H27C 0.9800
O5 C28 1.457(3)
C28 C29 1.508(5)
C28 C30 1.511(5)
C28 H28A 1.0000
C29 H29A 0.9800
C29 H29B 0.9800
C29 H29C 0.9800
C30 H30A 0.9800
C30 H30B 0.9800
C30 H30C 0.9800
O6 C31 1.459(4)
C31 C33 1.506(5)
C31 C32 1.511(5)
C31 H31A 1.0000
C32 H32A 0.9800
C32 H32B 0.9800
C32 H32C 0.9800
C33 H33A 0.9800
C33 H33B 0.9800
C33 H33C 0.9800

loop_
_geom_torsion_atom_site_label_1
_geom_torsion_atom_site_label_2
_geom_torsion_atom_site_label_3
_geom_torsion_atom_site_label_4
_geom_torsion
P2 Ru1 C1 C2 -38.8(3)
P1 Ru1 C1 C2 58.4(3)
Cl1 Ru1 C1 C2 -126.3(3)
Cl2 Ru1 C1 C2 140.2(3)
P2 Ru1 C1 C9 136.5(2)
P1 Ru1 C1 C9 -126.2(2)
Cl1 Ru1 C1 C9 49.1(3)
Cl2 Ru1 C1 C9 -44.4(3)
C9 C1 C2 C3 -4.5(4)
Ru1 C1 C2 C3 171.3(3)
C1 C2 C3 C10 -174.6(3)
C1 C2 C3 C4 3.4(4)
C2 C3 C4 C5 174.9(4)
C10 C3 C4 C5 -7.2(6)
C2 C3 C4 C9 -0.7(4)
C10 C3 C4 C9 177.2(3)
C9 C4 C5 C6 1.4(5)
C3 C4 C5 C6 -173.7(3)
C4 C5 C6 C7 -1.2(5)
C5 C6 C7 C8 0.4(5)
C6 C7 C8 C9 0.0(5)
C7 C8 C9 C4 0.3(5)
C7 C8 C9 C1 176.8(3)
C5 C4 C9 C8 -1.0(5)
C3 C4 C9 C8 175.2(3)
C5 C4 C9 C1 -178.3(3)
C3 C4 C9 C1 -2.1(3)
C2 C1 C9 C8 -173.0(3)
Ru1 C1 C9 C8 10.5(5)
C2 C1 C9 C4 3.9(3)
Ru1 C1 C9 C4 -172.6(2)
C2 C3 C10 C11 138.8(4)
C4 C3 C10 C11 -38.8(5)
C2 C3 C10 C15 -37.9(5)
C4 C3 C10 C15 144.5(3)
C15 C10 C11 C12 0.8(5)
C3 C10 C11 C12 -176.0(3)
C10 C11 C12 C13 -1.6(6)
C11 C12 C13 C14 1.3(6)
C12 C13 C14 C15 -0.4(6)
C13 C14 C15 C10 -0.4(6)
C11 C10 C15 C14 0.1(5)
C3 C10 C15 C14 177.0(3)
C1 Ru1 P1 O2 55.18(14)
P2 Ru1 P1 O2 145.67(9)
Cl1 Ru1 P1 O2 -109.00(14)
Cl2 Ru1 P1 O2 -59.78(10)
C1 Ru1 P1 O1 -62.52(14)
P2 Ru1 P1 O1 27.97(10)
Cl1 Ru1 P1 O1 133.30(14)
Cl2 Ru1 P1 O1 -177.48(10)
C1 Ru1 P1 O3 172.55(14)
P2 Ru1 P1 O3 -96.97(10)
Cl1 Ru1 P1 O3 8.37(17)
Cl2 Ru1 P1 O3 57.58(10)
O2 P1 O1 C16 46.1(2)
O3 P1 O1 C16 -60.2(2)
Ru1 P1 O1 C16 172.30(19)
P1 O1 C16 C18 135.8(2)
P1 O1 C16 C17 -102.6(3)
O1 P1 O2 C19 -149.8(3)
O3 P1 O2 C19 -39.7(3)
Ru1 P1 O2 C19 83.2(3)
P1 O2 C19 C20 -130.4(3)
P1 O2 C19 C21 107.5(3)
O2 P1 O3 C22 163.5(2)
O1 P1 O3 C22 -92.1(2)
Ru1 P1 O3 C22 38.2(2)
P1 O3 C22 C24 -149.9(2)
P1 O3 C22 C23 86.3(3)
C1 Ru1 P2 O6 62.88(13)
P1 Ru1 P2 O6 -23.62(10)
Cl1 Ru1 P2 O6 172.45(10)
Cl2 Ru1 P2 O6 -115.13(11)
C1 Ru1 P2 O5 177.69(11)
P1 Ru1 P2 O5 91.19(8)
Cl1 Ru1 P2 O5 -72.74(8)
Cl2 Ru1 P2 O5 -0.32(12)
C1 Ru1 P2 O4 -64.83(13)
P1 Ru1 P2 O4 -151.33(10)
Cl1 Ru1 P2 O4 44.74(10)
Cl2 Ru1 P2 O4 117.16(11)
O6 P2 O4 C25 -110.6(3)
O5 P2 O4 C25 146.4(2)
Ru1 P2 O4 C25 22.6(3)
P2 O4 C25 C26 106.7(3)
P2 O4 C25 C27 -131.3(3)
O6 P2 O5 C28 -149.3(2)
O4 P2 O5 C28 -42.7(3)
Ru1 P2 O5 C28 85.9(2)
P2 O5 C28 C29 107.8(3)
P2 O5 C28 C30 -131.2(3)
O5 P2 O6 C31 54.8(2)
O4 P2 O6 C31 -48.4(3)
Ru1 P2 O6 C31 176.7(2)
P2 O6 C31 C33 134.5(2)
P2 O6 C31 C32 -103.4(3)
